data_7054353
loop_
_publ_author_name
'Hashemi, Lida'
'Morsali, Ali'
'Marandi, Farzin'
'Pantenburg, Ingo'
'Azhdari Tehrani, Alireza'

_publ_section_title
;
 Dynamic crystal-to-crystal transformation of 1D to 2D lead(ii)
 coordination polymers by de- and rehydration with no change in the
 morphology of nano-particles
;
_journal_issue 8
_journal_name_full 'New Journal of Chemistry'
_journal_page_first 3375
_journal_paper_doi 10.1039/C4NJ00096J
_journal_volume 38
_journal_year 2014
_chemical_formula_moiety 'C18 H17 N5 O7 Pb'
_chemical_formula_sum 'C18 H17 N5 O7 Pb'
_chemical_formula_weight 622.55
_chemical_name_systematic
; 
 ? 
;
_space_group_IT_number 2
_symmetry_cell_setting triclinic
_symmetry_space_group_name_Hall '-P 1'
_symmetry_space_group_name_H-M 'P -1'
_atom_sites_solution_hydrogens geom
_atom_sites_solution_primary direct
_atom_sites_solution_secondary difmap
_audit_creation_method SHELXL-97
_cell_angle_alpha 62.314(11)
_cell_angle_beta 68.905(12)
_cell_angle_gamma 73.544(11)
_cell_formula_units_Z 2
_cell_length_a 9.3542(14)
_cell_length_b 11.1933(16)
_cell_length_c 11.9630(18)
_cell_measurement_reflns_used 11132
_cell_measurement_temperature 170(2)
_cell_measurement_theta_max 27.33
_cell_measurement_theta_min 2.0
_cell_volume 1024.6(3)
_computing_cell_refinement 'X-Area (Stoe & Cie, 2001)'
_computing_data_collection 'X-Area (Stoe & Cie, 2001)'
_computing_data_reduction 'X-Area (Stoe & Cie, 2001)'
_computing_structure_refinement 'SHELXL-97 (Sheldrick, 1997)'
_computing_structure_solution 'SIR92 (Altomare et al., 1997)'
_diffrn_ambient_temperature 170(2)
_diffrn_detector_area_resol_mean 'not measured'
_diffrn_measured_fraction_theta_full 0.971
_diffrn_measured_fraction_theta_max 0.971
_diffrn_measurement_device_type 'IPDS II (Stoe & Cie)'
_diffrn_measurement_method '\w and \f scans'
_diffrn_radiation_monochromator graphite
_diffrn_radiation_source 'fine-focus sealed tube'
_diffrn_radiation_type MoK\a
_diffrn_radiation_wavelength 0.71073
_diffrn_reflns_av_R_equivalents 0.0662
_diffrn_reflns_av_sigmaI/netI 0.0462
_diffrn_reflns_limit_h_max 12
_diffrn_reflns_limit_h_min -12
_diffrn_reflns_limit_k_max 13
_diffrn_reflns_limit_k_min -14
_diffrn_reflns_limit_l_max 14
_diffrn_reflns_limit_l_min -15
_diffrn_reflns_number 12320
_diffrn_reflns_theta_full 27.33
_diffrn_reflns_theta_max 27.33
_diffrn_reflns_theta_min 2.00
_diffrn_standards_decay_% 'not measured'
_diffrn_standards_interval_count 'not measured'
_diffrn_standards_interval_time 'not measured'
_diffrn_standards_number 'not measured'
_exptl_absorpt_coefficient_mu 8.285
_exptl_absorpt_correction_T_max 0.5895
_exptl_absorpt_correction_T_min 0.3076
_exptl_absorpt_correction_type numerical
_exptl_absorpt_process_details
;
The absorption correction (X-RED; Stoe & Cie, 2001) 
was performed after optimizing the crystal shape 
using X-SHAPE (Stoe & Cie, 1999).
;
_exptl_crystal_colour colourless
_exptl_crystal_density_diffrn 2.018
_exptl_crystal_density_meas ?
_exptl_crystal_density_method 'not measured'
_exptl_crystal_description polyhedron
_exptl_crystal_F_000 596
_exptl_crystal_size_max 0.2
_exptl_crystal_size_mid 0.2
_exptl_crystal_size_min 0.15
_refine_diff_density_max 3.543
_refine_diff_density_min -2.458
_refine_diff_density_rms 0.218
_refine_ls_extinction_coef 0.0109(11)
_refine_ls_extinction_expression Fc^*^=kFc[1+0.001xFc^2^\l^3^/sin(2\q)]^-1/4^
_refine_ls_extinction_method SHELXL
_refine_ls_goodness_of_fit_ref 1.088
_refine_ls_hydrogen_treatment constr
_refine_ls_matrix_type full
_refine_ls_number_parameters 281
_refine_ls_number_reflns 4500
_refine_ls_number_restraints 7
_refine_ls_restrained_S_all 1.103
_refine_ls_R_factor_all 0.0569
_refine_ls_R_factor_gt 0.0484
_refine_ls_shift/su_max 0.001
_refine_ls_shift/su_mean 0.000
_refine_ls_structure_factor_coef Fsqd
_refine_ls_weighting_details 'calc w=1/[\s^2^(Fo^2^)+(0.0778P)^2^+3.8743P] where P=(Fo^2^+2Fc^2^)/3'
_refine_ls_weighting_scheme calc
_refine_ls_wR_factor_gt 0.1311
_refine_ls_wR_factor_ref 0.1403
_reflns_number_gt 3845
_reflns_number_total 4500
_reflns_threshold_expression >2sigma(I)
_cod_duplicate_entry 7054263
_cod_data_source_file c4nj00096j2.cif
_cod_data_source_block ss15tt
_cod_depositor_comments
;
The following automatic conversions were performed:

'_exptl_crystal_density_meas' value 'not measured' was changed to '?'
- the value is perceived as not measured.

Automatic conversion script
Id: cif_fix_values 3008 2015-01-20 13:52:24Z robertas 
;
_cod_database_code 7054353

loop_
_symmetry_equiv_pos_as_xyz
'x, y, z'
'-x, -y, -z'

loop_
_atom_site_label
_atom_site_type_symbol
_atom_site_fract_x
_atom_site_fract_y
_atom_site_fract_z
_atom_site_U_iso_or_equiv
_atom_site_adp_type
_atom_site_occupancy
_atom_site_symmetry_multiplicity
_atom_site_calc_flag
_atom_site_refinement_flags
O21 O 0.351(2) 0.8681(14) 0.7212(14) 0.191(10) Uani 1 1 d D
Pb1 Pb 0.52983(4) 0.75180(3) 0.54471(3) 0.04755(17) Uani 1 1 d .
C21 C 0.9495(10) 0.6817(12) 0.7263(9) 0.058(2) Uani 1 1 d .
H21 H 1.0515 0.6986 0.6874 0.070 Uiso 1 1 calc R
C22 C 0.8470(10) 0.7324(11) 0.6498(9) 0.056(2) Uani 1 1 d .
H22 H 0.8828 0.7836 0.5604 0.068 Uiso 1 1 calc R
C24 C 0.6512(9) 0.6436(9) 0.8285(8) 0.0440(17) Uani 1 1 d .
H24 H 0.5473 0.6326 0.8658 0.053 Uiso 1 1 calc R
C25 C 0.7455(9) 0.5897(9) 0.9105(8) 0.0429(17) Uani 1 1 d .
H25 H 0.7056 0.5421 1.0001 0.051 Uiso 1 1 calc R
C26 C 0.9021(9) 0.6066(8) 0.8591(8) 0.0387(16) Uani 1 1 d .
C27 C 1.0118(9) 0.5477(8) 0.9396(8) 0.0394(16) Uani 1 1 d .
H27 H 1.1064 0.5805 0.9023 0.047 Uiso 1 1 calc R
N1 N 0.3786(8) 0.4935(9) 0.7094(7) 0.0468(17) Uani 1 1 d .
N2 N 0.2872(13) 0.9660(10) 0.6415(10) 0.080(3) Uani 1 1 d D
N23 N 0.6985(8) 0.7110(7) 0.6986(7) 0.0427(15) Uani 1 1 d .
O11 O 0.4280(8) 0.5433(8) 0.7618(6) 0.0592(17) Uani 1 1 d .
O14 O 0.7215(7) 0.5558(6) 0.5188(6) 0.0467(13) Uani 1 1 d .
O12 O 0.3485(7) 0.5737(6) 0.6001(6) 0.0511(14) Uani 1 1 d .
O13 O 0.3616(10) 0.3759(9) 0.7602(9) 0.079(2) Uani 1 1 d .
O22 O 0.2218(15) 0.9238(17) 0.5958(18) 0.187(10) Uani 1 1 d D
O23 O 0.2376(7) 1.0774(6) 0.6474(7) 0.0553(15) Uani 1 1 d D
N13 N 0.3940(9) 0.8738(10) 0.3434(8) 0.059(2) Uani 1 1 d .
C14 C 0.2476(12) 0.8673(12) 0.3638(11) 0.068(3) Uani 1 1 d .
H14 H 0.1970 0.8072 0.4452 0.082 Uiso 1 1 calc R
C15 C 0.1641(11) 0.9446(11) 0.2714(10) 0.061(3) Uani 1 1 d .
H15 H 0.0618 0.9344 0.2901 0.074 Uiso 1 1 calc R
C17 C 0.1600(10) 1.1234(8) 0.0454(8) 0.0436(17) Uani 1 1 d .
H17 H 0.2171 1.1844 -0.0313 0.052 Uiso 1 1 calc R
C16 C 0.2374(9) 1.0385(8) 0.1496(8) 0.0402(16) Uani 1 1 d .
C11 C 0.3898(11) 1.0433(10) 0.1306(9) 0.051(2) Uani 1 1 d .
H11 H 0.4439 1.1032 0.0510 0.061 Uiso 1 1 calc R
C18 C 0.0173(10) 1.1226(9) 0.0489(9) 0.0496(19) Uani 1 1 d .
H18 H -0.0416 1.0634 0.1258 0.060 Uiso 1 1 calc R
C12 C 0.4638(11) 0.9606(11) 0.2276(10) 0.056(2) Uani 1 1 d .
H12 H 0.5674 0.9661 0.2109 0.067 Uiso 1 1 calc R
C110 C 0.0281(10) 1.2768(9) -0.1869(9) 0.0469(18) Uani 1 1 d .
H110 H 0.1351 1.2702 -0.2077 0.056 Uiso 1 1 calc R
C19 C -0.0562(9) 1.2078(8) -0.0591(8) 0.0438(17) Uani 1 1 d .
C114 C -0.2144(11) 1.2216(11) -0.0365(10) 0.057(2) Uani 1 1 d .
H114 H -0.2749 1.1764 0.0473 0.068 Uiso 1 1 calc R
N112 N -0.2018(8) 1.3692(7) -0.2601(7) 0.0457(15) Uani 1 1 d .
C111 C -0.0499(10) 1.3556(9) -0.2831(9) 0.0477(18) Uani 1 1 d .
H111 H 0.0077 1.4012 -0.3681 0.057 Uiso 1 1 calc R
C113 C -0.2838(11) 1.3026(10) -0.1382(10) 0.054(2) Uani 1 1 d .
H113 H -0.3905 1.3107 -0.1207 0.065 Uiso 1 1 calc R

loop_
_atom_site_aniso_label
_atom_site_aniso_U_11
_atom_site_aniso_U_22
_atom_site_aniso_U_33
_atom_site_aniso_U_23
_atom_site_aniso_U_13
_atom_site_aniso_U_12
O21 0.223(19) 0.098(10) 0.141(13) -0.038(10) 0.003(13) 0.050(11)
Pb1 0.0656(3) 0.0373(2) 0.0520(2) -0.01432(15) -0.04067(17) 0.00108(14)
C21 0.040(4) 0.078(7) 0.039(4) -0.005(4) -0.018(4) -0.008(4)
C22 0.042(4) 0.074(6) 0.035(4) -0.002(4) -0.017(3) -0.008(4)
C24 0.035(4) 0.060(5) 0.039(4) -0.019(4) -0.015(3) -0.003(3)
C25 0.038(4) 0.058(5) 0.035(4) -0.020(4) -0.013(3) -0.004(3)
C26 0.038(4) 0.045(4) 0.037(4) -0.016(3) -0.020(3) 0.002(3)
C27 0.035(3) 0.047(4) 0.036(4) -0.013(3) -0.016(3) -0.003(3)
N1 0.031(3) 0.063(5) 0.038(3) -0.014(3) -0.011(3) -0.005(3)
N2 0.114(8) 0.075(6) 0.091(7) -0.052(6) -0.082(7) 0.035(6)
N23 0.043(3) 0.045(4) 0.040(3) -0.014(3) -0.020(3) -0.001(3)
O11 0.054(3) 0.090(5) 0.043(3) -0.030(4) -0.021(3) -0.007(3)
O14 0.055(3) 0.050(3) 0.037(3) -0.017(3) -0.015(3) -0.011(3)
O12 0.063(4) 0.047(3) 0.049(3) -0.016(3) -0.038(3) 0.008(3)
O13 0.072(5) 0.067(5) 0.082(5) 0.002(4) -0.033(4) -0.027(4)
O22 0.137(11) 0.189(16) 0.28(2) -0.190(18) 0.073(13) -0.085(11)
O23 0.049(3) 0.053(4) 0.070(4) -0.031(3) -0.021(3) 0.001(3)
N13 0.053(4) 0.074(6) 0.044(4) -0.004(4) -0.030(3) -0.011(4)
C14 0.060(6) 0.067(7) 0.051(5) 0.009(5) -0.024(5) -0.017(5)
C15 0.046(5) 0.070(6) 0.053(5) -0.002(5) -0.025(4) -0.013(4)
C17 0.052(4) 0.038(4) 0.043(4) -0.010(3) -0.022(4) -0.008(3)
C16 0.048(4) 0.032(4) 0.039(4) -0.006(3) -0.022(3) -0.005(3)
C11 0.060(5) 0.050(5) 0.038(4) -0.006(4) -0.019(4) -0.018(4)
C18 0.052(5) 0.042(4) 0.045(4) -0.001(4) -0.023(4) -0.007(4)
C12 0.050(5) 0.063(6) 0.053(5) -0.010(5) -0.028(4) -0.013(4)
C110 0.046(4) 0.047(4) 0.046(4) -0.012(4) -0.020(4) -0.006(3)
C19 0.046(4) 0.038(4) 0.046(4) -0.006(4) -0.022(3) -0.009(3)
C114 0.047(5) 0.058(6) 0.051(5) -0.003(4) -0.021(4) -0.012(4)
N112 0.051(4) 0.039(3) 0.048(4) -0.010(3) -0.027(3) -0.005(3)
C111 0.054(5) 0.045(4) 0.044(4) -0.009(4) -0.023(4) -0.009(4)
C113 0.046(4) 0.049(5) 0.060(5) -0.007(4) -0.025(4) -0.007(4)

loop_
_atom_type_symbol
_atom_type_description
_atom_type_scat_dispersion_real
_atom_type_scat_dispersion_imag
_atom_type_scat_source
C C 0.0033 0.0016 'International Tables Vol C Tables 4.2.6.8 and 6.1.1.4'
H H 0.0000 0.0000 'International Tables Vol C Tables 4.2.6.8 and 6.1.1.4'
N N 0.0061 0.0033 'International Tables Vol C Tables 4.2.6.8 and 6.1.1.4'
O O 0.0106 0.0060 'International Tables Vol C Tables 4.2.6.8 and 6.1.1.4'
Pb Pb -3.3944 10.1111 'International Tables Vol C Tables 4.2.6.8 and 6.1.1.4'

loop_
_geom_angle_atom_site_label_1
_geom_angle_atom_site_label_2
_geom_angle_atom_site_label_3
_geom_angle
_geom_angle_site_symmetry_1
O14 Pb1 O11 76.8(2) .
O14 Pb1 N23 79.0(2) .
O11 Pb1 N23 75.7(2) .
O14 Pb1 O12 77.84(19) .
O11 Pb1 O12 48.11(18) .
N23 Pb1 O12 122.6(2) .
O14 Pb1 N13 109.0(2) .
O11 Pb1 N13 122.5(2) .
N23 Pb1 N13 161.0(3) .
O12 Pb1 N13 76.4(2) .
C26 C21 C22 120.8(8) .
C26 C21 H21 119.6 .
C22 C21 H21 119.6 .
N23 C22 C21 123.0(8) .
N23 C22 H22 118.5 .
C21 C22 H22 118.5 .
N23 C24 C25 124.4(8) .
N23 C24 H24 117.8 .
C25 C24 H24 117.8 .
C24 C25 C26 119.7(8) .
C24 C25 H25 120.1 .
C26 C25 H25 120.1 .
C21 C26 C25 116.0(7) .
C21 C26 C27 121.0(7) .
C25 C26 C27 123.1(7) .
C27 C27 C26 125.9(9) 2_767
C27 C27 H27 117.1 2_767
C26 C27 H27 117.1 .
O13 N1 O11 121.2(8) .
O13 N1 O12 121.7(8) .
O11 N1 O12 117.1(8) .
O23 N2 O21 123.9(10) .
O23 N2 O22 119.7(10) .
O21 N2 O22 109.8(12) .
C24 N23 C22 115.9(7) .
C24 N23 Pb1 121.4(5) .
C22 N23 Pb1 121.4(5) .
N1 O11 Pb1 96.2(5) .
N1 O12 Pb1 93.9(5) .
C14 N13 C12 117.2(8) .
C14 N13 Pb1 121.1(7) .
C12 N13 Pb1 120.6(6) .
N13 C14 C15 124.2(9) .
N13 C14 H14 117.9 .
C15 C14 H14 117.9 .
C14 C15 C16 118.6(9) .
C14 C15 H15 120.7 .
C16 C15 H15 120.7 .
C18 C17 C16 126.8(8) .
C18 C17 H17 116.6 .
C16 C17 H17 116.6 .
C11 C16 C15 116.1(7) .
C11 C16 C17 121.1(8) .
C15 C16 C17 122.7(7) .
C16 C11 C12 121.1(8) .
C16 C11 H11 119.5 .
C12 C11 H11 119.5 .
C17 C18 C19 125.4(8) .
C17 C18 H18 117.3 .
C19 C18 H18 117.3 .
N13 C12 C11 122.8(8) .
N13 C12 H12 118.6 .
C11 C12 H12 118.6 .
C111 C110 C19 119.0(8) .
C111 C110 H110 120.5 .
C19 C110 H110 120.5 .
C114 C19 C110 117.0(8) .
C114 C19 C18 120.5(8) .
C110 C19 C18 122.5(8) .
C19 C114 C113 120.5(9) .
C19 C114 H114 119.8 .
C113 C114 H114 119.8 .
C111 N112 C113 118.1(7) .
N112 C111 C110 123.5(8) .
N112 C111 H111 118.2 .
C110 C111 H111 118.2 .
N112 C113 C114 121.9(8) .
N112 C113 H113 119.0 .
C114 C113 H113 119.0 .

loop_
_geom_bond_atom_site_label_1
_geom_bond_atom_site_label_2
_geom_bond_distance
_geom_bond_site_symmetry_2
O21 N2 1.240(13) .
Pb1 O14 2.475(6) .
Pb1 O11 2.635(8) .
Pb1 N23 2.644(7) .
Pb1 O12 2.678(7) .
Pb1 N13 2.729(7) .
C21 C26 1.375(12) .
C21 C22 1.385(12) .
C21 H21 0.9300 .
C22 N23 1.343(11) .
C22 H22 0.9300 .
C24 N23 1.336(11) .
C24 C25 1.369(11) .
C24 H24 0.9300 .
C25 C26 1.400(11) .
C25 H25 0.9300 .
C26 C27 1.468(10) .
C27 C27 1.322(16) 2_767
C27 H27 0.9300 .
N1 O13 1.197(12) .
N1 O11 1.264(10) .
N1 O12 1.275(9) .
N2 O23 1.228(10) .
N2 O22 1.241(13) .
N13 C14 1.319(13) .
N13 C12 1.322(13) .
C14 C15 1.388(14) .
C14 H14 0.9300 .
C15 C16 1.401(13) .
C15 H15 0.9300 .
C17 C18 1.323(12) .
C17 C16 1.462(11) .
C17 H17 0.9300 .
C16 C11 1.373(12) .
C11 C12 1.379(13) .
C11 H11 0.9300 .
C18 C19 1.475(11) .
C18 H18 0.9300 .
C12 H12 0.9300 .
C110 C111 1.389(12) .
C110 C19 1.391(12) .
C110 H110 0.9300 .
C19 C114 1.381(12) .
C114 C113 1.391(13) .
C114 H114 0.9300 .
N112 C111 1.324(11) .
N112 C113 1.334(12) .
C111 H111 0.9300 .
C113 H113 0.9300 .
